data_2232641
loop_
_publ_author_name
'Dai, Hong'
'Zhang, Hai-Jun'
'Shi, Lei'
'Sun, Hai-Qin'
'Shi, Yu-Jun'

_publ_section_title
;
 1,3-Dimethyl-5-(3-methylphenoxy)-1<i>H</i>-pyrazole-4-carbaldehyde
;
_journal_coeditor_code DS2155
_journal_issue 12
_journal_name_full 'Acta Crystallographica Section E'
_journal_page_first o3510
_journal_paper_doi 10.1107/S1600536811050926
_journal_volume 67
_journal_year 2011
_chemical_formula_iupac 'C13 H14 N2 O2'
_chemical_formula_moiety 'C13 H14 N2 O2'
_chemical_formula_sum 'C13 H14 N2 O2'
_chemical_formula_weight 230.27
_chemical_name_systematic
;
1,3-Dimethyl-5-(3-methylphenoxy)-1<i>H</i>-pyrazole-4-carbaldehyde
;
_space_group_IT_number 2
_symmetry_cell_setting triclinic
_symmetry_space_group_name_Hall '-P 1'
_symmetry_space_group_name_H-M 'P -1'
_atom_sites_solution_hydrogens geom
_atom_sites_solution_primary direct
_atom_sites_solution_secondary difmap
_cell_angle_alpha 107.732(3)
_cell_angle_beta 102.473(5)
_cell_angle_gamma 93.225(7)
_cell_formula_units_Z 4
_cell_length_a 7.9444(16)
_cell_length_b 10.643(3)
_cell_length_c 15.053(3)
_cell_measurement_reflns_used 4226
_cell_measurement_temperature 113(2)
_cell_measurement_theta_max 28.1
_cell_measurement_theta_min 2.0
_cell_volume 1173.4(5)
_computing_cell_refinement 'CrystalClear (Rigaku, 2008)'
_computing_data_collection 'CrystalClear (Rigaku, 2008)'
_computing_data_reduction 'CrystalClear (Rigaku, 2008)'
_computing_molecular_graphics 'SHELXTL (Sheldrick, 2008)'
_computing_publication_material 'SHELXTL (Sheldrick, 2008)'
_computing_structure_refinement 'SHELXL97 (Sheldrick, 2008)'
_computing_structure_solution 'SHELXS97 (Sheldrick, 2008)'
_diffrn_ambient_temperature 113(2)
_diffrn_detector_area_resol_mean 14.22
_diffrn_measured_fraction_theta_full 0.979
_diffrn_measured_fraction_theta_max 0.979
_diffrn_measurement_device_type 'Rigaku Saturn724 CCD'
_diffrn_measurement_method '\w and \f scans'
_diffrn_radiation_monochromator multilayer
_diffrn_radiation_source 'rotating anode'
_diffrn_radiation_type MoK\a
_diffrn_radiation_wavelength 0.71073
_diffrn_reflns_av_R_equivalents 0.0643
_diffrn_reflns_av_sigmaI/netI 0.1568
_diffrn_reflns_limit_h_max 10
_diffrn_reflns_limit_h_min -10
_diffrn_reflns_limit_k_max 14
_diffrn_reflns_limit_k_min -14
_diffrn_reflns_limit_l_max 19
_diffrn_reflns_limit_l_min -19
_diffrn_reflns_number 12386
_diffrn_reflns_theta_full 27.98
_diffrn_reflns_theta_max 27.98
_diffrn_reflns_theta_min 2.03
_diffrn_standards_decay_% 0
_diffrn_standards_interval_count 0
_diffrn_standards_interval_time 0
_diffrn_standards_number 0
_exptl_absorpt_coefficient_mu 0.089
_exptl_absorpt_correction_T_max 0.9893
_exptl_absorpt_correction_T_min 0.9823
_exptl_absorpt_correction_type multi-scan
_exptl_absorpt_process_details '(CrystalClear; Rigaku, 2008)'
_exptl_crystal_colour Colourless
_exptl_crystal_density_diffrn 1.303
_exptl_crystal_density_method 'not measured'
_exptl_crystal_description Prism
_exptl_crystal_F_000 488
_exptl_crystal_size_max 0.20
_exptl_crystal_size_mid 0.16
_exptl_crystal_size_min 0.12
_refine_diff_density_max 0.245
_refine_diff_density_min -0.402
_refine_ls_extinction_method none
_refine_ls_goodness_of_fit_ref 1.017
_refine_ls_hydrogen_treatment constr
_refine_ls_matrix_type full
_refine_ls_number_parameters 313
_refine_ls_number_reflns 5529
_refine_ls_number_restraints 0
_refine_ls_restrained_S_all 1.017
_refine_ls_R_factor_all 0.0914
_refine_ls_R_factor_gt 0.0573
_refine_ls_shift/su_max 0.004
_refine_ls_shift/su_mean 0.000
_refine_ls_structure_factor_coef Fsqd
_refine_ls_weighting_details 'calc w=1/[\s^2^(Fo^2^)+(0.0100P)^2^+0.0000P] where P=(Fo^2^+2Fc^2^)/3'
_refine_ls_weighting_scheme calc
_refine_ls_wR_factor_gt 0.0973
_refine_ls_wR_factor_ref 0.1004
_reflns_number_gt 2226
_reflns_number_total 5529
_reflns_threshold_expression I>2sigma(I)
_cod_data_source_file ds2155.cif
_cod_data_source_block I
_cod_database_code 2232641
_cod_database_fobs_code 2232641

loop_
_symmetry_equiv_pos_as_xyz
'x, y, z'
'-x, -y, -z'

loop_
_atom_site_type_symbol
_atom_site_label
_atom_site_fract_x
_atom_site_fract_y
_atom_site_fract_z
_atom_site_U_iso_or_equiv
_atom_site_adp_type
_atom_site_calc_flag
_atom_site_refinement_flags
_atom_site_occupancy
_atom_site_symmetry_multiplicity
O O1 0.8036(2) 0.24450(16) 0.10860(11) 0.0294(5) Uani d . 1 1
O O2 0.7737(2) 0.60698(17) 0.33053(12) 0.0382(5) Uani d . 1 1
O O3 0.0347(2) 0.00932(17) 0.28476(11) 0.0328(5) Uani d . 1 1
O O4 0.2005(2) 0.11940(17) 0.05903(12) 0.0425(5) Uani d . 1 1
N N1 0.6563(3) 0.1553(2) 0.19874(14) 0.0278(6) Uani d . 1 1
N N2 0.5999(3) 0.1925(2) 0.28185(14) 0.0294(6) Uani d . 1 1
N N3 0.0942(3) 0.2408(2) 0.35725(15) 0.0303(6) Uani d . 1 1
N N4 0.1457(3) 0.3542(2) 0.33896(14) 0.0297(6) Uani d . 1 1
C C1 0.7095(3) 0.2757(2) 0.02854(17) 0.0241(6) Uani d . 1 1
C C2 0.8041(3) 0.2834(2) -0.03652(16) 0.0274(7) Uani d . 1 1
H H2 0.9235 0.2712 -0.0258 0.033 Uiso calc R 1 1
C C3 0.7187(3) 0.3095(2) -0.11844(17) 0.0321(7) Uani d . 1 1
H H3 0.7797 0.3156 -0.1651 0.038 Uiso calc R 1 1
C C4 0.5444(3) 0.3268(2) -0.13217(17) 0.0301(7) Uani d . 1 1
H H4 0.4875 0.3453 -0.1883 0.036 Uiso calc R 1 1
C C5 0.4513(3) 0.3177(2) -0.06618(17) 0.0255(6) Uani d . 1 1
C C6 0.5371(3) 0.2912(2) 0.01631(16) 0.0256(6) Uani d . 1 1
H H6 0.4767 0.2840 0.0630 0.031 Uiso calc R 1 1
C C7 0.2610(3) 0.3341(2) -0.08065(16) 0.0341(7) Uani d . 1 1
H H7A 0.2039 0.2766 -0.0529 0.051 Uiso calc R 1 1
H H7B 0.2067 0.3093 -0.1496 0.051 Uiso calc R 1 1
H H7C 0.2488 0.4271 -0.0488 0.051 Uiso calc R 1 1
C C8 0.7308(3) 0.2600(3) 0.18420(17) 0.0256(7) Uani d . 1 1
C C9 0.7234(3) 0.3731(2) 0.25874(17) 0.0223(6) Uani d . 1 1
C C10 0.6415(3) 0.3234(3) 0.31759(17) 0.0255(6) Uani d . 1 1
C C11 0.5998(3) 0.4000(2) 0.40987(15) 0.0320(7) Uani d . 1 1
H H11A 0.5401 0.3387 0.4337 0.048 Uiso calc R 1 1
H H11B 0.5243 0.4661 0.3986 0.048 Uiso calc R 1 1
H H11C 0.7077 0.4452 0.4577 0.048 Uiso calc R 1 1
C C12 0.6303(3) 0.0156(2) 0.13985(17) 0.0377(8) Uani d . 1 1
H H12A 0.6849 0.0053 0.0860 0.056 Uiso calc R 1 1
H H12B 0.5054 -0.0155 0.1149 0.056 Uiso calc R 1 1
H H12C 0.6830 -0.0372 0.1791 0.056 Uiso calc R 1 1
C C13 0.7929(3) 0.5060(3) 0.26952(18) 0.0313(7) Uani d . 1 1
H H13 0.8587 0.5164 0.2259 0.038 Uiso calc R 1 1
C C14 0.1617(3) -0.0619(3) 0.32283(16) 0.0274(7) Uani d . 1 1
C C15 0.0930(3) -0.1703(2) 0.34139(16) 0.0294(7) Uani d . 1 1
H H15 -0.0289 -0.1912 0.3313 0.035 Uiso calc R 1 1
C C16 0.2095(3) -0.2481(2) 0.37553(16) 0.0298(7) Uani d . 1 1
H H16 0.1670 -0.3246 0.3881 0.036 Uiso calc R 1 1
C C17 0.3865(3) -0.2146(2) 0.39111(16) 0.0296(7) Uani d . 1 1
H H17 0.4643 -0.2684 0.4145 0.035 Uiso calc R 1 1
C C18 0.4526(3) -0.1037(2) 0.37326(16) 0.0252(6) Uani d . 1 1
C C19 0.3373(3) -0.0259(2) 0.33883(15) 0.0249(6) Uani d . 1 1
H H19 0.3792 0.0510 0.3266 0.030 Uiso calc R 1 1
C C20 0.6461(3) -0.0664(2) 0.39066(16) 0.0320(7) Uani d . 1 1
H H20A 0.6958 -0.0195 0.4593 0.048 Uiso calc R 1 1
H H20B 0.6672 -0.0084 0.3535 0.048 Uiso calc R 1 1
H H20C 0.7009 -0.1472 0.3704 0.048 Uiso calc R 1 1
C C21 0.0920(3) 0.1315(3) 0.28273(19) 0.0287(7) Uani d . 1 1
C C22 0.1413(3) 0.1701(3) 0.21237(18) 0.0250(6) Uani d . 1 1
C C23 0.1758(3) 0.3107(3) 0.25212(18) 0.0268(7) Uani d . 1 1
C C24 0.2314(3) 0.4080(2) 0.20729(17) 0.0327(7) Uani d . 1 1
H H24A 0.2286 0.4987 0.2485 0.049 Uiso calc R 1 1
H H24B 0.1522 0.3915 0.1440 0.049 Uiso calc R 1 1
H H24C 0.3499 0.3978 0.1999 0.049 Uiso calc R 1 1
C C25 0.0481(3) 0.2495(3) 0.44694(16) 0.0417(8) Uani d . 1 1
H H25A -0.0006 0.1613 0.4440 0.063 Uiso calc R 1 1
H H25B -0.0385 0.3111 0.4571 0.063 Uiso calc R 1 1
H H25C 0.1521 0.2821 0.5003 0.063 Uiso calc R 1 1
C C26 0.1513(3) 0.0825(3) 0.11980(19) 0.0350(7) Uani d . 1 1
H H26 0.1175 -0.0100 0.1050 0.042 Uiso calc R 1 1

loop_
_atom_site_aniso_label
_atom_site_aniso_U_11
_atom_site_aniso_U_22
_atom_site_aniso_U_33
_atom_site_aniso_U_12
_atom_site_aniso_U_13
_atom_site_aniso_U_23
O1 0.0228(11) 0.0443(12) 0.0271(10) 0.0118(9) 0.0112(8) 0.0153(9)
O2 0.0450(13) 0.0302(12) 0.0371(11) 0.0036(10) 0.0104(10) 0.0076(10)
O3 0.0224(11) 0.0375(12) 0.0437(12) 0.0048(9) 0.0077(9) 0.0208(10)
O4 0.0511(14) 0.0431(13) 0.0393(12) 0.0058(10) 0.0263(10) 0.0116(10)
N1 0.0281(14) 0.0296(14) 0.0244(12) 0.0053(11) 0.0086(11) 0.0055(11)
N2 0.0295(14) 0.0351(14) 0.0256(13) 0.0052(11) 0.0107(11) 0.0100(11)
N3 0.0255(14) 0.0421(15) 0.0279(13) 0.0077(12) 0.0114(11) 0.0140(12)
N4 0.0258(14) 0.0330(14) 0.0307(13) 0.0028(11) 0.0083(11) 0.0100(12)
C1 0.0238(17) 0.0238(15) 0.0240(14) 0.0034(12) 0.0067(12) 0.0063(12)
C2 0.0215(16) 0.0336(17) 0.0306(15) 0.0078(13) 0.0135(12) 0.0099(13)
C3 0.0399(19) 0.0322(17) 0.0311(15) 0.0071(14) 0.0191(13) 0.0126(14)
C4 0.0325(18) 0.0335(17) 0.0271(15) 0.0107(14) 0.0082(13) 0.0122(13)
C5 0.0249(17) 0.0253(15) 0.0266(15) 0.0062(12) 0.0077(12) 0.0074(13)
C6 0.0268(17) 0.0283(16) 0.0229(14) 0.0044(13) 0.0108(12) 0.0066(12)
C7 0.0307(18) 0.0389(18) 0.0353(16) 0.0066(14) 0.0093(13) 0.0143(14)
C8 0.0182(16) 0.0387(18) 0.0262(15) 0.0080(13) 0.0074(13) 0.0172(14)
C9 0.0176(15) 0.0266(15) 0.0226(14) 0.0014(12) 0.0045(12) 0.0086(12)
C10 0.0200(16) 0.0331(16) 0.0229(14) 0.0057(13) 0.0042(12) 0.0089(13)
C11 0.0333(17) 0.0374(18) 0.0274(15) 0.0030(14) 0.0147(13) 0.0086(14)
C12 0.0386(19) 0.0305(17) 0.0364(16) 0.0054(14) 0.0074(14) 0.0014(14)
C13 0.0240(17) 0.0394(18) 0.0343(17) 0.0042(14) 0.0048(13) 0.0190(15)
C14 0.0274(18) 0.0315(17) 0.0240(15) 0.0078(13) 0.0080(13) 0.0079(13)
C15 0.0255(17) 0.0360(17) 0.0284(15) 0.0030(14) 0.0138(13) 0.0083(13)
C16 0.0387(19) 0.0278(16) 0.0275(15) 0.0036(14) 0.0160(13) 0.0103(13)
C17 0.0342(18) 0.0299(16) 0.0302(15) 0.0112(14) 0.0129(14) 0.0131(13)
C18 0.0238(16) 0.0290(16) 0.0224(14) 0.0073(13) 0.0088(12) 0.0052(13)
C19 0.0223(16) 0.0290(16) 0.0272(14) 0.0047(12) 0.0087(12) 0.0126(13)
C20 0.0308(18) 0.0351(17) 0.0356(16) 0.0095(13) 0.0132(13) 0.0150(14)
C21 0.0162(16) 0.0374(18) 0.0376(17) 0.0087(13) 0.0064(13) 0.0188(15)
C22 0.0214(16) 0.0289(16) 0.0281(15) 0.0073(13) 0.0097(12) 0.0107(13)
C23 0.0166(16) 0.0350(17) 0.0305(15) 0.0082(13) 0.0049(12) 0.0130(14)
C24 0.0309(17) 0.0314(17) 0.0380(16) 0.0083(14) 0.0116(13) 0.0116(14)
C25 0.046(2) 0.057(2) 0.0274(16) 0.0085(16) 0.0162(14) 0.0173(15)
C26 0.0320(18) 0.0327(18) 0.0411(18) 0.0060(14) 0.0140(15) 0.0092(15)

loop_
_atom_type_symbol
_atom_type_description
_atom_type_scat_dispersion_real
_atom_type_scat_dispersion_imag
_atom_type_scat_source
C C 0.0033 0.0016 'International Tables Vol C Tables 4.2.6.8 and 6.1.1.4'
H H 0.0000 0.0000 'International Tables Vol C Tables 4.2.6.8 and 6.1.1.4'
N N 0.0061 0.0033 'International Tables Vol C Tables 4.2.6.8 and 6.1.1.4'
O O 0.0106 0.0060 'International Tables Vol C Tables 4.2.6.8 and 6.1.1.4'

loop_
_geom_angle_atom_site_label_1
_geom_angle_atom_site_label_2
_geom_angle_atom_site_label_3
_geom_angle
C8 O1 C1 117.58(19)
C21 O3 C14 117.0(2)
C8 N1 N2 111.3(2)
C8 N1 C12 128.9(2)
N2 N1 C12 119.8(2)
C10 N2 N1 105.0(2)
C21 N3 N4 110.9(2)
C21 N3 C25 128.5(2)
N4 N3 C25 120.6(2)
C23 N4 N3 104.8(2)
C6 C1 C2 123.6(2)
C6 C1 O1 122.0(2)
C2 C1 O1 114.3(2)
C1 C2 C3 117.5(2)
C1 C2 H2 121.2
C3 C2 H2 121.2
C4 C3 C2 120.0(2)
C4 C3 H3 120.0
C2 C3 H3 120.0
C5 C4 C3 121.6(2)
C5 C4 H4 119.2
C3 C4 H4 119.2
C4 C5 C6 118.5(2)
C4 C5 C7 122.3(2)
C6 C5 C7 119.2(2)
C1 C6 C5 118.7(2)
C1 C6 H6 120.6
C5 C6 H6 120.6
C5 C7 H7A 109.5
C5 C7 H7B 109.5
H7A C7 H7B 109.5
C5 C7 H7C 109.5
H7A C7 H7C 109.5
H7B C7 H7C 109.5
N1 C8 O1 120.9(2)
N1 C8 C9 108.3(2)
O1 C8 C9 130.8(3)
C8 C9 C10 103.7(2)
C8 C9 C13 125.1(3)
C10 C9 C13 131.2(2)
N2 C10 C9 111.8(2)
N2 C10 C11 120.3(2)
C9 C10 C11 128.0(2)
C10 C11 H11A 109.5
C10 C11 H11B 109.5
H11A C11 H11B 109.5
C10 C11 H11C 109.5
H11A C11 H11C 109.5
H11B C11 H11C 109.5
N1 C12 H12A 109.5
N1 C12 H12B 109.5
H12A C12 H12B 109.5
N1 C12 H12C 109.5
H12A C12 H12C 109.5
H12B C12 H12C 109.5
O2 C13 C9 125.1(3)
O2 C13 H13 117.5
C9 C13 H13 117.5
C19 C14 C15 123.2(2)
C19 C14 O3 122.7(2)
C15 C14 O3 114.0(2)
C14 C15 C16 117.4(2)
C14 C15 H15 121.3
C16 C15 H15 121.3
C17 C16 C15 120.3(2)
C17 C16 H16 119.9
C15 C16 H16 119.9
C16 C17 C18 121.2(2)
C16 C17 H17 119.4
C18 C17 H17 119.4
C17 C18 C19 118.8(2)
C17 C18 C20 121.3(2)
C19 C18 C20 119.8(2)
C14 C19 C18 119.0(2)
C14 C19 H19 120.5
C18 C19 H19 120.5
C18 C20 H20A 109.5
C18 C20 H20B 109.5
H20A C20 H20B 109.5
C18 C20 H20C 109.5
H20A C20 H20C 109.5
H20B C20 H20C 109.5
N3 C21 O3 119.8(2)
N3 C21 C22 108.6(2)
O3 C21 C22 131.5(3)
C21 C22 C23 104.0(2)
C21 C22 C26 125.8(3)
C23 C22 C26 130.2(3)
N4 C23 C22 111.7(2)
N4 C23 C24 119.8(2)
C22 C23 C24 128.5(2)
C23 C24 H24A 109.5
C23 C24 H24B 109.5
H24A C24 H24B 109.5
C23 C24 H24C 109.5
H24A C24 H24C 109.5
H24B C24 H24C 109.5
N3 C25 H25A 109.5
N3 C25 H25B 109.5
H25A C25 H25B 109.5
N3 C25 H25C 109.5
H25A C25 H25C 109.5
H25B C25 H25C 109.5
O4 C26 C22 124.5(3)
O4 C26 H26 117.8
C22 C26 H26 117.8

loop_
_geom_bond_atom_site_label_1
_geom_bond_atom_site_label_2
_geom_bond_distance
O1 C8 1.356(3)
O1 C1 1.415(2)
O2 C13 1.224(3)
O3 C21 1.364(3)
O3 C14 1.422(3)
O4 C26 1.224(3)
N1 C8 1.330(3)
N1 N2 1.372(3)
N1 C12 1.458(3)
N2 C10 1.325(3)
N3 C21 1.344(3)
N3 N4 1.377(3)
N3 C25 1.451(3)
N4 C23 1.326(3)
C1 C6 1.369(3)
C1 C2 1.375(3)
C2 C3 1.388(3)
C2 H2 0.9500
C3 C4 1.386(3)
C3 H3 0.9500
C4 C5 1.382(3)
C4 H4 0.9500
C5 C6 1.398(3)
C5 C7 1.508(3)
C6 H6 0.9500
C7 H7A 0.9800
C7 H7B 0.9800
C7 H7C 0.9800
C8 C9 1.388(3)
C9 C10 1.408(3)
C9 C13 1.437(3)
C10 C11 1.498(3)
C11 H11A 0.9800
C11 H11B 0.9800
C11 H11C 0.9800
C12 H12A 0.9800
C12 H12B 0.9800
C12 H12C 0.9800
C13 H13 0.9500
C14 C19 1.374(3)
C14 C15 1.378(3)
C15 C16 1.395(3)
C15 H15 0.9500
C16 C17 1.382(3)
C16 H16 0.9500
C17 C18 1.387(3)
C17 H17 0.9500
C18 C19 1.392(3)
C18 C20 1.511(3)
C19 H19 0.9500
C20 H20A 0.9800
C20 H20B 0.9800
C20 H20C 0.9800
C21 C22 1.367(3)
C22 C23 1.418(3)
C22 C26 1.443(3)
C23 C24 1.492(3)
C24 H24A 0.9800
C24 H24B 0.9800
C24 H24C 0.9800
C25 H25A 0.9800
C25 H25B 0.9800
C25 H25C 0.9800
C26 H26 0.9500

loop_
_geom_hbond_atom_site_label_D
_geom_hbond_atom_site_label_H
_geom_hbond_atom_site_label_A
_geom_hbond_site_symmetry_A
_geom_hbond_distance_DH
_geom_hbond_distance_HA
_geom_hbond_distance_DA
_geom_hbond_angle_DHA
C12 H12A O4 2_655 0.98 2.57 3.488(3) 157
C15 H15 O2 1_445 0.95 2.58 3.315(3) 134

loop_
_geom_torsion_atom_site_label_1
_geom_torsion_atom_site_label_2
_geom_torsion_atom_site_label_3
_geom_torsion_atom_site_label_4
_geom_torsion
C8 N1 N2 C10 0.3(3)
C12 N1 N2 C10 -179.72(19)
C21 N3 N4 C23 -0.5(3)
C25 N3 N4 C23 -179.5(2)
C8 O1 C1 C6 -14.8(3)
C8 O1 C1 C2 167.7(2)
C6 C1 C2 C3 0.6(4)
O1 C1 C2 C3 178.1(2)
C1 C2 C3 C4 0.0(4)
C2 C3 C4 C5 -0.4(4)
C3 C4 C5 C6 0.3(4)
C3 C4 C5 C7 -179.1(2)
C2 C1 C6 C5 -0.7(4)
O1 C1 C6 C5 -178.0(2)
C4 C5 C6 C1 0.2(4)
C7 C5 C6 C1 179.6(2)
N2 N1 C8 O1 176.58(19)
C12 N1 C8 O1 -3.4(4)
N2 N1 C8 C9 -0.9(3)
C12 N1 C8 C9 179.1(2)
C1 O1 C8 N1 103.3(3)
C1 O1 C8 C9 -79.9(3)
N1 C8 C9 C10 1.1(3)
O1 C8 C9 C10 -176.1(2)
N1 C8 C9 C13 179.0(2)
O1 C8 C9 C13 1.8(4)
N1 N2 C10 C9 0.4(3)
N1 N2 C10 C11 -179.8(2)
C8 C9 C10 N2 -0.9(3)
C13 C9 C10 N2 -178.7(2)
C8 C9 C10 C11 179.3(2)
C13 C9 C10 C11 1.6(4)
C8 C9 C13 O2 173.5(2)
C10 C9 C13 O2 -9.2(4)
C21 O3 C14 C19 -13.2(3)
C21 O3 C14 C15 167.3(2)
C19 C14 C15 C16 -1.9(4)
O3 C14 C15 C16 177.68(19)
C14 C15 C16 C17 1.1(4)
C15 C16 C17 C18 -0.1(4)
C16 C17 C18 C19 -0.1(4)
C16 C17 C18 C20 179.7(2)
C15 C14 C19 C18 1.6(4)
O3 C14 C19 C18 -177.9(2)
C17 C18 C19 C14 -0.6(4)
C20 C18 C19 C14 179.6(2)
N4 N3 C21 O3 -176.2(2)
C25 N3 C21 O3 2.7(4)
N4 N3 C21 C22 -0.4(3)
C25 N3 C21 C22 178.5(2)
C14 O3 C21 N3 -91.8(3)
C14 O3 C21 C22 93.5(3)
N3 C21 C22 C23 1.0(3)
O3 C21 C22 C23 176.2(2)
N3 C21 C22 C26 -178.3(2)
O3 C21 C22 C26 -3.2(5)
N3 N4 C23 C22 1.2(3)
N3 N4 C23 C24 178.74(19)
C21 C22 C23 N4 -1.4(3)
C26 C22 C23 N4 177.9(2)
C21 C22 C23 C24 -178.7(2)
C26 C22 C23 C24 0.6(4)
C21 C22 C26 O4 -177.9(3)
C23 C22 C26 O4 2.9(4)

loop_
_cod_related_entry_id
_cod_related_entry_database
_cod_related_entry_code
1 ChemSpider 24306272
